data_8106741
loop_
_publ_author_name
'Li, Jing'
'Jia, Hao-Ran'
'Sun, Yin-Xia'

_publ_section_title
;
 Crystal structure of
 tetrakis(methanol-\kO)-bis{\m2-3-((4-methoxy-2-oxidobenzylidene)amino)-2-oxo-2H-chromen-4-olate-\k4
 O,N;O&#x2032;:O&#x2032;}dizinc(II), C38H38Zn2N2O14
;
_journal_issue 6
_journal_name_full 'Zeitschrift f\"ur Kristallographie - New Crystal Structures'
_journal_page_first 981
_journal_page_last 983
_journal_paper_doi 10.1515/ncrs-2017-0113
_journal_volume 232
_journal_year 2017
_chemical_formula_moiety 'C38 H38 N2 O14 Zn2'
_chemical_formula_sum 'C38 H38 N2 O14 Zn2'
_chemical_formula_weight 877.44
_space_group_crystal_system monoclinic
_space_group_IT_number 14
_space_group_name_Hall '-P 2yn'
_space_group_name_H-M_alt 'P 1 21/n 1'
_atom_sites_solution_hydrogens geom
_atom_sites_solution_primary direct
_atom_sites_solution_secondary difmap
_cell_angle_alpha 90.00
_cell_angle_beta 99.878(7)
_cell_angle_gamma 90.00
_cell_formula_units_Z 2
_cell_length_a 9.6906(6)
_cell_length_b 7.9055(5)
_cell_length_c 24.0501(18)
_cell_measurement_reflns_used 1990
_cell_measurement_temperature 293(2)
_cell_measurement_theta_max 25.9640
_cell_measurement_theta_min 3.9890
_cell_volume 1815.1(2)
_computing_cell_refinement 'Bruker SMART'
_computing_data_collection 'Bruker SMART'
_computing_data_reduction 'Bruker SAINT'
_computing_molecular_graphics 'Bruker SHELXTL'
_computing_publication_material 'Bruker SHELXTL'
_computing_structure_refinement 'SHELXL-97 (Sheldrick, 2008)'
_computing_structure_solution 'SHELXS-97 (Sheldrick, 2008)'
_diffrn_ambient_temperature 293(2)
_diffrn_measured_fraction_theta_full 0.998
_diffrn_measured_fraction_theta_max 0.998
_diffrn_measurement_device_type 'CCD area detector'
_diffrn_measurement_method 'phi and omega scans'
_diffrn_radiation_monochromator graphite
_diffrn_radiation_source 'fine-focus sealed tube'
_diffrn_radiation_type MoK\a
_diffrn_radiation_wavelength 0.71073
_diffrn_reflns_av_R_equivalents 0.0384
_diffrn_reflns_av_sigmaI/netI 0.0588
_diffrn_reflns_limit_h_max 11
_diffrn_reflns_limit_h_min -10
_diffrn_reflns_limit_k_max 9
_diffrn_reflns_limit_k_min -9
_diffrn_reflns_limit_l_max 23
_diffrn_reflns_limit_l_min -29
_diffrn_reflns_number 7013
_diffrn_reflns_theta_full 25.50
_diffrn_reflns_theta_max 26.02
_diffrn_reflns_theta_min 3.35
_exptl_absorpt_coefficient_mu 1.397
_exptl_absorpt_correction_T_max 0.756
_exptl_absorpt_correction_T_min 0.710
_exptl_absorpt_correction_type multi-scan
_exptl_absorpt_process_details sadabs
_exptl_crystal_colour 'clear light yellow'
_exptl_crystal_density_diffrn 1.605
_exptl_crystal_density_method 'not measured'
_exptl_crystal_description block
_exptl_crystal_F_000 904
_exptl_crystal_size_max 0.33
_exptl_crystal_size_mid 0.21
_exptl_crystal_size_min 0.20
_refine_diff_density_max 0.827
_refine_diff_density_min -0.583
_refine_diff_density_rms 0.080
_refine_ls_extinction_method none
_refine_ls_goodness_of_fit_ref 1.045
_refine_ls_hydrogen_treatment mixed
_refine_ls_matrix_type full
_refine_ls_number_parameters 262
_refine_ls_number_reflns 3565
_refine_ls_number_restraints 6
_refine_ls_restrained_S_all 1.045
_refine_ls_R_factor_all 0.0630
_refine_ls_R_factor_gt 0.0474
_refine_ls_shift/su_max 0.001
_refine_ls_shift/su_mean 0.000
_refine_ls_structure_factor_coef Fsqd
_refine_ls_weighting_details 'calc w=1/[\s^2^(Fo^2^)+(0.0387P)^2^+1.7588P] where P=(Fo^2^+2Fc^2^)/3'
_refine_ls_weighting_scheme calc
_refine_ls_wR_factor_gt 0.1028
_refine_ls_wR_factor_ref 0.1143
_reflns_number_gt 2853
_reflns_number_total 3565
_reflns_threshold_expression >2sigma(I)
_cod_data_source_file suppl_ncrs-2017-0113_suppl.cif
_cod_data_source_block s020
_cod_database_code 8106741

loop_
_symmetry_equiv_pos_as_xyz
'x, y, z'
'-x+1/2, y+1/2, -z+1/2'
'-x, -y, -z'
'x-1/2, -y-1/2, z-1/2'

loop_
_atom_site_label
_atom_site_type_symbol
_atom_site_fract_x
_atom_site_fract_y
_atom_site_fract_z
_atom_site_U_iso_or_equiv
_atom_site_adp_type
_atom_site_occupancy
_atom_site_symmetry_multiplicity
_atom_site_calc_flag
_atom_site_refinement_flags
_atom_site_disorder_assembly
_atom_site_disorder_group
Zn1 Zn 0.39341(4) 0.10872(6) 0.525675(17) 0.04040(17) Uani 1 1 d D . .
O1 O -0.0488(2) 0.4116(3) 0.57414(10) 0.0378(6) Uani 1 1 d . . .
O2 O -0.1022(2) 0.2989(3) 0.49031(10) 0.0405(6) Uani 1 1 d . . .
O3 O 0.3550(2) 0.2433(3) 0.59301(10) 0.0421(6) Uani 1 1 d . . .
O4 O 0.4016(2) -0.0388(3) 0.45665(9) 0.0302(5) Uani 1 1 d . . .
O5 O 0.2802(3) -0.2579(3) 0.27440(10) 0.0464(7) Uani 1 1 d . . .
O6 O 0.3326(3) -0.1402(4) 0.56647(11) 0.0509(7) Uani 1 1 d D . .
H6 H 0.271(3) -0.209(3) 0.5491(8) 0.076 Uiso 1 1 d D . .
O7 O 0.4601(3) 0.3285(4) 0.47869(13) 0.0607(8) Uani 1 1 d D . .
H7 H 0.538(2) 0.382(4) 0.4863(15) 0.091 Uiso 1 1 d D . .
N1 N 0.1833(3) 0.1571(3) 0.49796(11) 0.0272(6) Uani 1 1 d . . .
C1 C 0.2271(3) 0.2917(4) 0.58657(13) 0.0295(7) Uani 1 1 d . . .
C2 C 0.1795(4) 0.3873(4) 0.63125(13) 0.0309(7) Uani 1 1 d . . .
C3 C 0.2653(4) 0.4235(4) 0.68308(14) 0.0391(9) Uani 1 1 d . . .
H3 H 0.3576 0.3858 0.6898 0.047 Uiso 1 1 calc R . .
C4 C 0.2142(5) 0.5141(5) 0.72391(16) 0.0492(10) Uani 1 1 d . . .
H4 H 0.2716 0.5366 0.7582 0.059 Uiso 1 1 calc R . .
C5 C 0.0773(5) 0.5718(5) 0.71400(17) 0.0514(11) Uani 1 1 d . . .
H5 H 0.0433 0.6339 0.7416 0.062 Uiso 1 1 calc R . .
C6 C -0.0084(4) 0.5381(5) 0.66372(17) 0.0480(10) Uani 1 1 d . . .
H6A H -0.1003 0.5772 0.6570 0.058 Uiso 1 1 calc R . .
C7 C 0.0430(4) 0.4453(4) 0.62303(14) 0.0334(8) Uani 1 1 d . . .
C8 C -0.0102(3) 0.3162(4) 0.53107(14) 0.0290(7) Uani 1 1 d . . .
C9 C 0.1292(3) 0.2544(4) 0.53833(13) 0.0275(7) Uani 1 1 d . . .
C10 C 0.1128(3) 0.1064(4) 0.45094(14) 0.0312(7) Uani 1 1 d . . .
H10 H 0.0185 0.1357 0.4434 0.037 Uiso 1 1 calc R . .
C11 C 0.1655(3) 0.0081(4) 0.40855(13) 0.0275(7) Uani 1 1 d . . .
C12 C 0.3024(3) -0.0600(4) 0.41142(12) 0.0250(7) Uani 1 1 d . . .
C13 C 0.3320(3) -0.1492(4) 0.36523(13) 0.0284(7) Uani 1 1 d . . .
H13 H 0.4211 -0.1945 0.3668 0.034 Uiso 1 1 calc R . .
C14 C 0.2340(4) -0.1729(4) 0.31713(13) 0.0316(7) Uani 1 1 d . . .
C15 C 0.0992(4) -0.1103(4) 0.31372(14) 0.0373(8) Uani 1 1 d . . .
H15 H 0.0319 -0.1273 0.2817 0.045 Uiso 1 1 calc R . .
C16 C 0.0688(4) -0.0227(5) 0.35922(14) 0.0364(8) Uani 1 1 d . . .
H16 H -0.0216 0.0190 0.3573 0.044 Uiso 1 1 calc R . .
C17 C 0.1883(4) -0.2626(5) 0.22137(15) 0.0507(11) Uani 1 1 d . . .
H17A H 0.2359 -0.3125 0.1936 0.076 Uiso 1 1 calc R . .
H17B H 0.1600 -0.1496 0.2101 0.076 Uiso 1 1 calc R . .
H17C H 0.1072 -0.3289 0.2248 0.076 Uiso 1 1 calc R . .
C18 C 0.3295(6) -0.1604(7) 0.62426(18) 0.0738(15) Uani 1 1 d D . .
H18A H 0.2415 -0.1206 0.6323 0.111 Uiso 1 1 calc R . .
H18B H 0.4044 -0.0965 0.6459 0.111 Uiso 1 1 calc R . .
H18C H 0.3407 -0.2779 0.6341 0.111 Uiso 1 1 calc R . .
C19 C 0.3768(6) 0.4115(6) 0.4331(2) 0.0863(18) Uani 1 1 d D . .
H19A H 0.3244 0.3294 0.4087 0.129 Uiso 1 1 calc R . .
H19B H 0.4359 0.4744 0.4123 0.129 Uiso 1 1 calc R . .
H19C H 0.3134 0.4874 0.4471 0.129 Uiso 1 1 calc R . .

loop_
_atom_site_aniso_label
_atom_site_aniso_U_11
_atom_site_aniso_U_22
_atom_site_aniso_U_33
_atom_site_aniso_U_23
_atom_site_aniso_U_13
_atom_site_aniso_U_12
Zn1 0.0244(2) 0.0593(3) 0.0337(2) -0.01839(19) -0.00552(17) 0.0139(2)
O1 0.0271(13) 0.0453(14) 0.0411(14) -0.0084(11) 0.0058(11) 0.0089(11)
O2 0.0236(13) 0.0547(16) 0.0402(14) -0.0055(12) -0.0030(11) 0.0060(12)
O3 0.0227(13) 0.0659(17) 0.0342(13) -0.0183(12) -0.0053(10) 0.0127(12)
O4 0.0213(12) 0.0408(13) 0.0255(11) -0.0085(9) -0.0047(9) 0.0069(10)
O5 0.0402(15) 0.0646(17) 0.0311(13) -0.0202(12) -0.0034(11) 0.0117(13)
O6 0.0436(17) 0.0663(19) 0.0388(15) 0.0064(13) -0.0042(12) -0.0129(14)
O7 0.053(2) 0.0644(19) 0.0603(19) -0.0026(15) -0.0038(15) -0.0086(16)
N1 0.0235(14) 0.0314(14) 0.0261(14) -0.0027(11) 0.0027(11) 0.0039(12)
C1 0.0275(18) 0.0321(17) 0.0284(17) -0.0048(13) 0.0033(14) 0.0039(15)
C2 0.0339(19) 0.0305(17) 0.0283(17) -0.0031(13) 0.0055(14) 0.0008(16)
C3 0.040(2) 0.044(2) 0.0333(19) -0.0032(15) 0.0072(17) 0.0050(18)
C4 0.054(3) 0.058(3) 0.035(2) -0.0131(17) 0.0078(19) 0.000(2)
C5 0.057(3) 0.057(2) 0.043(2) -0.0190(19) 0.019(2) 0.001(2)
C6 0.042(2) 0.051(2) 0.052(2) -0.0122(18) 0.0126(19) 0.009(2)
C7 0.036(2) 0.0341(18) 0.0320(18) -0.0045(14) 0.0099(15) 0.0008(16)
C8 0.0223(17) 0.0299(17) 0.0348(18) 0.0005(13) 0.0047(14) 0.0011(15)
C9 0.0232(17) 0.0328(17) 0.0261(16) -0.0035(13) 0.0037(13) 0.0024(15)
C10 0.0215(17) 0.0385(19) 0.0313(17) -0.0022(14) -0.0017(14) 0.0049(15)
C11 0.0229(17) 0.0327(17) 0.0250(16) -0.0026(13) -0.0016(13) 0.0018(15)
C12 0.0228(16) 0.0263(16) 0.0234(15) 0.0011(12) -0.0026(13) -0.0032(14)
C13 0.0222(17) 0.0328(17) 0.0282(16) -0.0026(13) -0.0015(13) 0.0057(14)
C14 0.0311(19) 0.0343(17) 0.0280(17) -0.0073(13) 0.0004(14) 0.0004(16)
C15 0.0240(18) 0.054(2) 0.0291(17) -0.0086(15) -0.0083(14) 0.0000(17)
C16 0.0214(17) 0.052(2) 0.0330(18) -0.0079(15) -0.0027(14) 0.0067(17)
C17 0.054(3) 0.065(3) 0.031(2) -0.0156(17) 0.0006(18) 0.003(2)
C18 0.078(4) 0.097(4) 0.044(3) 0.014(2) 0.004(2) -0.012(3)
C19 0.067(4) 0.067(3) 0.111(5) 0.029(3) -0.026(3) -0.006(3)

loop_
_atom_type_symbol
_atom_type_description
_atom_type_scat_dispersion_real
_atom_type_scat_dispersion_imag
_atom_type_scat_source
C C 0.0033 0.0016 'International Tables Vol C Tables 4.2.6.8 and 6.1.1.4'
H H 0.0000 0.0000 'International Tables Vol C Tables 4.2.6.8 and 6.1.1.4'
N N 0.0061 0.0033 'International Tables Vol C Tables 4.2.6.8 and 6.1.1.4'
O O 0.0106 0.0060 'International Tables Vol C Tables 4.2.6.8 and 6.1.1.4'
Zn Zn 0.2839 1.4301 'International Tables Vol C Tables 4.2.6.8 and 6.1.1.4'

loop_
_geom_angle_atom_site_label_1
_geom_angle_atom_site_label_2
_geom_angle_atom_site_label_3
_geom_angle
_geom_angle_site_symmetry_1
_geom_angle_site_symmetry_3
O3 Zn1 O4 106.40(9) . 3_656
O3 Zn1 O4 171.38(9) . .
O4 Zn1 O4 80.91(9) 3_656 .
O3 Zn1 N1 81.64(10) . .
O4 Zn1 N1 171.87(9) 3_656 .
O4 Zn1 N1 90.98(9) . .
O3 Zn1 O7 96.01(11) . .
O4 Zn1 O7 87.72(11) 3_656 .
O4 Zn1 O7 88.74(10) . .
N1 Zn1 O7 92.71(11) . .
O3 Zn1 O6 90.73(11) . .
O4 Zn1 O6 89.47(10) 3_656 .
O4 Zn1 O6 84.69(10) . .
N1 Zn1 O6 89.19(10) . .
O7 Zn1 O6 173.19(11) . .
O3 Zn1 Zn1 146.71(7) . 3_656
O4 Zn1 Zn1 40.52(6) 3_656 3_656
O4 Zn1 Zn1 40.39(6) . 3_656
N1 Zn1 Zn1 131.36(7) . 3_656
O7 Zn1 Zn1 87.68(9) . 3_656
O6 Zn1 Zn1 86.16(8) . 3_656
C7 O1 C8 121.9(3) . .
C1 O3 Zn1 111.5(2) . .
C12 O4 Zn1 132.7(2) . 3_656
C12 O4 Zn1 127.8(2) . .
Zn1 O4 Zn1 99.09(9) 3_656 .
C14 O5 C17 116.8(3) . .
C18 O6 Zn1 124.4(3) . .
C18 O6 H6 106.3(15) . .
Zn1 O6 H6 122.3(15) . .
C19 O7 Zn1 125.6(3) . .
C19 O7 H7 107.8(14) . .
Zn1 O7 H7 126.6(14) . .
C10 N1 C9 125.1(3) . .
C10 N1 Zn1 125.0(2) . .
C9 N1 Zn1 109.95(19) . .
O3 C1 C9 122.8(3) . .
O3 C1 C2 119.3(3) . .
C9 C1 C2 117.9(3) . .
C7 C2 C3 117.8(3) . .
C7 C2 C1 119.0(3) . .
C3 C2 C1 123.2(3) . .
C4 C3 C2 120.6(4) . .
C4 C3 H3 119.7 . .
C2 C3 H3 119.7 . .
C3 C4 C5 120.1(4) . .
C3 C4 H4 120.0 . .
C5 C4 H4 120.0 . .
C6 C5 C4 120.4(4) . .
C6 C5 H5 119.8 . .
C4 C5 H5 119.8 . .
C5 C6 C7 119.4(4) . .
C5 C6 H6A 120.3 . .
C7 C6 H6A 120.3 . .
O1 C7 C2 121.5(3) . .
O1 C7 C6 116.7(3) . .
C2 C7 C6 121.8(3) . .
O2 C8 O1 114.2(3) . .
O2 C8 C9 127.7(3) . .
O1 C8 C9 118.0(3) . .
C1 C9 N1 114.1(3) . .
C1 C9 C8 121.7(3) . .
N1 C9 C8 124.2(3) . .
N1 C10 C11 126.4(3) . .
N1 C10 H10 116.8 . .
C11 C10 H10 116.8 . .
C16 C11 C12 117.2(3) . .
C16 C11 C10 115.2(3) . .
C12 C11 C10 127.6(3) . .
O4 C12 C13 119.9(3) . .
O4 C12 C11 121.9(3) . .
C13 C12 C11 118.3(3) . .
C14 C13 C12 122.3(3) . .
C14 C13 H13 118.9 . .
C12 C13 H13 118.9 . .
O5 C14 C13 115.5(3) . .
O5 C14 C15 123.9(3) . .
C13 C14 C15 120.5(3) . .
C16 C15 C14 117.6(3) . .
C16 C15 H15 121.2 . .
C14 C15 H15 121.2 . .
C15 C16 C11 124.1(3) . .
C15 C16 H16 118.0 . .
C11 C16 H16 118.0 . .
O5 C17 H17A 109.5 . .
O5 C17 H17B 109.5 . .
H17A C17 H17B 109.5 . .
O5 C17 H17C 109.5 . .
H17A C17 H17C 109.5 . .
H17B C17 H17C 109.5 . .
O6 C18 H18A 109.5 . .
O6 C18 H18B 109.5 . .
H18A C18 H18B 109.5 . .
O6 C18 H18C 109.5 . .
H18A C18 H18C 109.5 . .
H18B C18 H18C 109.5 . .
O7 C19 H19A 109.5 . .
O7 C19 H19B 109.5 . .
H19A C19 H19B 109.5 . .
O7 C19 H19C 109.5 . .
H19A C19 H19C 109.5 . .
H19B C19 H19C 109.5 . .

loop_
_geom_bond_atom_site_label_1
_geom_bond_atom_site_label_2
_geom_bond_distance
_geom_bond_site_symmetry_2
Zn1 O3 2.025(2) .
Zn1 O4 2.036(2) 3_656
Zn1 O4 2.041(2) .
Zn1 N1 2.067(3) .
Zn1 O7 2.228(3) .
Zn1 O6 2.320(3) .
Zn1 Zn1 3.1021(8) 3_656
O1 C7 1.373(4) .
O1 C8 1.383(4) .
O2 C8 1.215(4) .
O3 C1 1.281(4) .
O4 C12 1.333(4) .
O4 Zn1 2.036(2) 3_656
O5 C14 1.366(4) .
O5 C17 1.425(4) .
O6 C18 1.404(5) .
O6 H6 0.858(9) .
O7 C19 1.408(5) .
O7 H7 0.857(9) .
N1 C10 1.281(4) .
N1 C9 1.408(4) .
C1 C9 1.398(4) .
C1 C2 1.452(4) .
C2 C7 1.381(5) .
C2 C3 1.404(5) .
C3 C4 1.374(5) .
C3 H3 0.9300 .
C4 C5 1.384(6) .
C4 H4 0.9300 .
C5 C6 1.371(6) .
C5 H5 0.9300 .
C6 C7 1.383(5) .
C6 H6A 0.9300 .
C8 C9 1.420(4) .
C10 C11 1.443(4) .
C10 H10 0.9300 .
C11 C16 1.401(4) .
C11 C12 1.422(4) .
C12 C13 1.387(4) .
C13 C14 1.378(4) .
C13 H13 0.9300 .
C14 C15 1.385(5) .
C15 C16 1.369(5) .
C15 H15 0.9300 .
C16 H16 0.9300 .
C17 H17A 0.9600 .
C17 H17B 0.9600 .
C17 H17C 0.9600 .
C18 H18A 0.9600 .
C18 H18B 0.9600 .
C18 H18C 0.9600 .
C19 H19A 0.9600 .
C19 H19B 0.9600 .
C19 H19C 0.9600 .

loop_
_geom_torsion_atom_site_label_1
_geom_torsion_atom_site_label_2
_geom_torsion_atom_site_label_3
_geom_torsion_atom_site_label_4
_geom_torsion
_geom_torsion_site_symmetry_1
_geom_torsion_site_symmetry_2
_geom_torsion_site_symmetry_3
_geom_torsion_site_symmetry_4
O4 Zn1 O3 C1 -179.0(2) 3_656 . . .
O4 Zn1 O3 C1 -31.5(8) . . . .
N1 Zn1 O3 C1 -0.2(2) . . . .
O7 Zn1 O3 C1 91.6(2) . . . .
O6 Zn1 O3 C1 -89.3(2) . . . .
Zn1 Zn1 O3 C1 -173.42(17) 3_656 . . .
O3 Zn1 O4 C12 38.8(8) . . . .
O4 Zn1 O4 C12 -172.8(3) 3_656 . . .
N1 Zn1 O4 C12 7.8(3) . . . .
O7 Zn1 O4 C12 -84.9(3) . . . .
O6 Zn1 O4 C12 96.9(3) . . . .
Zn1 Zn1 O4 C12 -172.8(3) 3_656 . . .
O3 Zn1 O4 Zn1 -148.5(6) . . . 3_656
O4 Zn1 O4 Zn1 0.0 3_656 . . 3_656
N1 Zn1 O4 Zn1 -179.41(10) . . . 3_656
O7 Zn1 O4 Zn1 87.90(11) . . . 3_656
O6 Zn1 O4 Zn1 -90.31(10) . . . 3_656
O3 Zn1 O6 C18 -19.6(3) . . . .
O4 Zn1 O6 C18 86.8(3) 3_656 . . .
O4 Zn1 O6 C18 167.7(3) . . . .
N1 Zn1 O6 C18 -101.3(3) . . . .
O7 Zn1 O6 C18 152.4(8) . . . .
Zn1 Zn1 O6 C18 127.2(3) 3_656 . . .
O3 Zn1 O7 C19 -101.3(4) . . . .
O4 Zn1 O7 C19 152.5(4) 3_656 . . .
O4 Zn1 O7 C19 71.5(4) . . . .
N1 Zn1 O7 C19 -19.4(4) . . . .
O6 Zn1 O7 C19 86.7(10) . . . .
Zn1 Zn1 O7 C19 111.9(4) 3_656 . . .
O3 Zn1 N1 C10 -179.5(3) . . . .
O4 Zn1 N1 C10 -8.0(9) 3_656 . . .
O4 Zn1 N1 C10 -3.9(3) . . . .
O7 Zn1 N1 C10 84.9(3) . . . .
O6 Zn1 N1 C10 -88.6(3) . . . .
Zn1 Zn1 N1 C10 -4.4(3) 3_656 . . .
O3 Zn1 N1 C9 0.7(2) . . . .
O4 Zn1 N1 C9 172.1(6) 3_656 . . .
O4 Zn1 N1 C9 176.2(2) . . . .
O7 Zn1 N1 C9 -95.0(2) . . . .
O6 Zn1 N1 C9 91.5(2) . . . .
Zn1 Zn1 N1 C9 175.69(16) 3_656 . . .
Zn1 O3 C1 C9 -0.3(4) . . . .
Zn1 O3 C1 C2 178.8(2) . . . .
O3 C1 C2 C7 177.2(3) . . . .
C9 C1 C2 C7 -3.6(5) . . . .
O3 C1 C2 C3 -3.2(5) . . . .
C9 C1 C2 C3 175.9(3) . . . .
C7 C2 C3 C4 -0.1(5) . . . .
C1 C2 C3 C4 -179.7(3) . . . .
C2 C3 C4 C5 -0.6(6) . . . .
C3 C4 C5 C6 0.5(6) . . . .
C4 C5 C6 C7 0.2(6) . . . .
C8 O1 C7 C2 0.9(5) . . . .
C8 O1 C7 C6 -178.3(3) . . . .
C3 C2 C7 O1 -178.3(3) . . . .
C1 C2 C7 O1 1.3(5) . . . .
C3 C2 C7 C6 0.9(5) . . . .
C1 C2 C7 C6 -179.5(3) . . . .
C5 C6 C7 O1 178.3(3) . . . .
C5 C6 C7 C2 -0.9(6) . . . .
C7 O1 C8 O2 -179.2(3) . . . .
C7 O1 C8 C9 -0.7(4) . . . .
O3 C1 C9 N1 0.9(5) . . . .
C2 C1 C9 N1 -178.2(3) . . . .
O3 C1 C9 C8 -177.0(3) . . . .
C2 C1 C9 C8 3.9(5) . . . .
C10 N1 C9 C1 179.1(3) . . . .
Zn1 N1 C9 C1 -1.0(3) . . . .
C10 N1 C9 C8 -3.1(5) . . . .
Zn1 N1 C9 C8 176.8(3) . . . .
O2 C8 C9 C1 176.5(3) . . . .
O1 C8 C9 C1 -1.8(5) . . . .
O2 C8 C9 N1 -1.1(6) . . . .
O1 C8 C9 N1 -179.5(3) . . . .
C9 N1 C10 C11 179.3(3) . . . .
Zn1 N1 C10 C11 -0.5(5) . . . .
N1 C10 C11 C16 -176.3(3) . . . .
N1 C10 C11 C12 3.9(6) . . . .
Zn1 O4 C12 C13 1.9(4) 3_656 . . .
Zn1 O4 C12 C13 172.1(2) . . . .
Zn1 O4 C12 C11 -177.4(2) 3_656 . . .
Zn1 O4 C12 C11 -7.1(4) . . . .
C16 C11 C12 O4 -179.5(3) . . . .
C10 C11 C12 O4 0.2(5) . . . .
C16 C11 C12 C13 1.2(5) . . . .
C10 C11 C12 C13 -179.0(3) . . . .
O4 C12 C13 C14 -179.1(3) . . . .
C11 C12 C13 C14 0.2(5) . . . .
C17 O5 C14 C13 -171.0(3) . . . .
C17 O5 C14 C15 8.0(5) . . . .
C12 C13 C14 O5 177.6(3) . . . .
C12 C13 C14 C15 -1.4(5) . . . .
O5 C14 C15 C16 -177.9(3) . . . .
C13 C14 C15 C16 1.1(5) . . . .
C14 C15 C16 C11 0.4(6) . . . .
C12 C11 C16 C15 -1.5(5) . . . .
C10 C11 C16 C15 178.7(3) . . . .
